data_4133661
loop_
_publ_author_name
'Wertjes, William C.'
'Okumura, Mikiko'
'Sarlah, David'

_publ_section_title
;
 Palladium-Catalyzed Dearomative syn-1,4-Diamination.
;
_journal_issue 1
_journal_name_full 'Journal of the American Chemical Society'
_journal_page_first 163
_journal_page_last 167
_journal_paper_doi 10.1021/jacs.8b13030
_journal_volume 141
_journal_year 2019
_chemical_formula_moiety 'C21 H22 N4 O2'
_chemical_formula_sum 'C21 H22 N4 O2'
_chemical_formula_weight 362.42
_space_group_crystal_system triclinic
_space_group_IT_number 2
_space_group_name_Hall '-P 1'
_space_group_name_H-M_alt 'P -1'
_atom_sites_solution_hydrogens mixed
_atom_sites_solution_primary dual
_audit_creation_date 2018-09-10
_audit_creation_method
;
Olex2 1.2
(compiled 2017.03.28 svn.r3405 for OlexSys, GUI svn.r5335)
;
_cell_angle_alpha 99.9720(10)
_cell_angle_beta 104.3150(10)
_cell_angle_gamma 91.5190(10)
_cell_formula_units_Z 4
_cell_length_a 9.5948(2)
_cell_length_b 12.3669(3)
_cell_length_c 16.3965(4)
_cell_measurement_reflns_used 19360
_cell_measurement_temperature 100(2)
_cell_measurement_theta_max 68.40
_cell_measurement_theta_min 2.83
_cell_volume 1851.78(8)
_computing_cell_refinement 'SAINT v8.37A (Bruker, 2015)'
_computing_data_reduction 'SAINT v8.37A (Bruker, 2015)'
_computing_molecular_graphics 'Olex2 (Dolomanov et al., 2009)'
_computing_publication_material 'Olex2 (Dolomanov et al., 2009)'
_computing_structure_refinement 'XL (Sheldrick, 2008)'
_computing_structure_solution 'XT (Sheldrick, 2015)'
_diffrn_ambient_temperature 100.03
_diffrn_detector 'Bruker Photon 100 area detector'
_diffrn_detector_type 'photon counter area detector'
_diffrn_measured_fraction_theta_full 0.982
_diffrn_measured_fraction_theta_max 0.979
_diffrn_measurement_device 'kappa diffractometer'
_diffrn_measurement_device_type 'Bruker D8 Venture/Photon 100'
_diffrn_measurement_method '\f and \w scans'
_diffrn_radiation_monochromator 'multilayer mirrors'
_diffrn_radiation_probe x-ray
_diffrn_radiation_type CuK\a
_diffrn_radiation_wavelength 1.54178
_diffrn_reflns_av_R_equivalents 0.0355
_diffrn_reflns_av_unetI/netI 0.0293
_diffrn_reflns_Laue_measured_fraction_full 0.982
_diffrn_reflns_Laue_measured_fraction_max 0.979
_diffrn_reflns_limit_h_max 11
_diffrn_reflns_limit_h_min -11
_diffrn_reflns_limit_k_max 14
_diffrn_reflns_limit_k_min -14
_diffrn_reflns_limit_l_max 19
_diffrn_reflns_limit_l_min -19
_diffrn_reflns_number 27751
_diffrn_reflns_point_group_measured_fraction_full 0.982
_diffrn_reflns_point_group_measured_fraction_max 0.979
_diffrn_reflns_theta_full 67.679
_diffrn_reflns_theta_max 68.398
_diffrn_reflns_theta_min 2.830
_diffrn_source_target Cu
_diffrn_source_type 'Incoatec I\ms'
_diffrn_standards_number 0
_exptl_absorpt_coefficient_mu 0.692
_exptl_absorpt_correction_T_max 0.7531
_exptl_absorpt_correction_T_min 0.6903
_exptl_absorpt_correction_type multi-scan
_exptl_absorpt_process_details
'SADABS-2016/2 (Bruker,2016/2) was used for absorption correction. wR2(int) was 0.0841 before and 0.0565 after correction. The Ratio of minimum to maximum transmission is 0.9166. The \l/2 correction factor is Not present.'
_exptl_crystal_colour colourless
_exptl_crystal_colour_primary colourless
_exptl_crystal_density_diffrn 1.300
_exptl_crystal_description plate
_exptl_crystal_F_000 768
_exptl_crystal_recrystallization_method 'Crystallization was conducted by slow diffusion in hexane /ethyl acetate.'
_exptl_crystal_size_max 0.143
_exptl_crystal_size_mid 0.129
_exptl_crystal_size_min 0.048
_refine_diff_density_max 0.212
_refine_diff_density_min -0.206
_refine_diff_density_rms 0.041
_refine_ls_extinction_coef 0.0068(3)
_refine_ls_extinction_expression Fc^*^=kFc[1+0.001xFc^2^\l^3^/sin(2\q)]^-1/4^
_refine_ls_extinction_method 'SHELXL-2014/7 (Sheldrick 2014'
_refine_ls_goodness_of_fit_ref 1.068
_refine_ls_hydrogen_treatment mixed
_refine_ls_matrix_type full
_refine_ls_number_parameters 498
_refine_ls_number_reflns 6678
_refine_ls_number_restraints 0
_refine_ls_restrained_S_all 1.068
_refine_ls_R_factor_all 0.0449
_refine_ls_R_factor_gt 0.0365
_refine_ls_shift/su_max 0.001
_refine_ls_shift/su_mean 0.000
_refine_ls_structure_factor_coef Fsqd
_refine_ls_weighting_details 'w=1/[\s^2^(Fo^2^)+(0.0268P)^2^+0.9388P] where P=(Fo^2^+2Fc^2^)/3'
_refine_ls_weighting_scheme calc
_refine_ls_wR_factor_gt 0.0805
_refine_ls_wR_factor_ref 0.0851
_reflns_Friedel_coverage 0.000
_reflns_number_gt 5808
_reflns_number_total 6678
_reflns_threshold_expression 'I > 2\s(I)'
_cod_data_source_file ja8b13030_si_004.cif
_cod_data_source_block cu_dd23k_0m
_cod_database_code 4133661
_shelx_shelxl_version_number 2014/7
_shelx_space_group_comment
;
The symmetry employed for this shelxl refinement is uniquely defined
by the following loop, which should always be used as a source of
symmetry information in preference to the above space-group names.
They are only intended as comments.
;
_shelx_estimated_absorpt_t_max 0.968
_shelx_estimated_absorpt_t_min 0.908
_olex2_refinement_description
;
1. Fixed Uiso
 At 1.2 times of:
  All C(H) groups, All C(H,H) groups
 At 1.5 times of:
  All C(H,H,H) groups, All N(H) groups
2.a Ternary CH refined with riding coordinates:
 C1(H1), C4(H4), C22(H22), C25(H25)
2.b Secondary CH2 refined with riding coordinates:
 C14(H14a,H14b), C35(H35a,H35b)
2.c Aromatic/amide H refined with riding coordinates:
 C2(H2a), C3(H3), C6(H6), C7(H7), C8(H8), C9(H9), C16(H16), C17(H17), C18(H18),
  C19(H19), C20(H20), C23(H23), C24(H24), C27(H27), C28(H28), C29(H29),
 C30(H30), C37(H37), C38(H38), C39(H39), C40(H40), C41(H41)
2.d Idealised Me refined as rotating group:
 C13(H13a,H13b,H13c), C21(H21a,H21b,H21c), C34(H34a,H34b,H34c), C42(H42a,H42b,
 H42c)
;
_olex2_exptl_crystal_mounting_method 'The crystal was mounted on the spindle axis of 2 -1 2.'
_olex2_submission_special_instructions 'No special instructions were received'

loop_
_space_group_symop_operation_xyz
'x, y, z'
'-x, -y, -z'

loop_
_atom_site_label
_atom_site_type_symbol
_atom_site_fract_x
_atom_site_fract_y
_atom_site_fract_z
_atom_site_U_iso_or_equiv
_atom_site_adp_type
_atom_site_occupancy
_atom_site_site_symmetry_order
_atom_site_calc_flag
_atom_site_refinement_flags_posn
O1 O 1.19991(11) 0.21628(8) 0.30964(6) 0.0218(2) Uani 1 1 d .
O2 O 1.05804(11) 0.55253(8) 0.41361(6) 0.0222(2) Uani 1 1 d .
O3 O 0.87793(11) 0.33702(8) 0.20525(6) 0.0217(2) Uani 1 1 d .
O4 O 0.61136(12) 0.59882(8) 0.08581(7) 0.0256(2) Uani 1 1 d .
N1 N 1.06952(13) 0.27412(9) 0.40900(7) 0.0166(3) Uani 1 1 d .
N2 N 1.00792(13) 0.37424(9) 0.43044(8) 0.0171(3) Uani 1 1 d .
H2 H 0.9959(18) 0.3913(14) 0.4838(11) 0.026 Uiso 1 1 d R
N3 N 1.15275(12) 0.39910(9) 0.34963(7) 0.0164(2) Uani 1 1 d .
N4 N 0.59996(12) 0.14086(9) 0.48275(8) 0.0186(3) Uani 1 1 d .
N5 N 0.65885(12) 0.32903(9) 0.10375(7) 0.0166(2) Uani 1 1 d .
N6 N 0.56729(13) 0.41085(9) 0.07724(8) 0.0185(3) Uani 1 1 d .
H6A H 0.5096(19) 0.3950(14) 0.0236(12) 0.028 Uiso 1 1 d R
N7 N 0.77332(13) 0.49120(9) 0.15928(7) 0.0173(3) Uani 1 1 d .
N8 N 0.14108(12) 0.14912(9) 0.03639(7) 0.0170(3) Uani 1 1 d .
C1 C 0.98707(15) 0.17088(11) 0.40494(8) 0.0163(3) Uani 1 1 d .
H1 H 1.0394 0.1097 0.3804 0.020 Uiso 1 1 calc R
C2 C 0.83976(16) 0.16454(11) 0.34542(9) 0.0192(3) Uani 1 1 d .
H2A H 0.8305 0.1869 0.2919 0.023 Uiso 1 1 calc R
C3 C 0.72177(16) 0.12929(11) 0.36387(9) 0.0194(3) Uani 1 1 d .
H3 H 0.6331 0.1256 0.3215 0.023 Uiso 1 1 calc R
C4 C 0.71739(15) 0.09466(11) 0.44689(9) 0.0174(3) Uani 1 1 d .
H4 H 0.6974 0.0129 0.4338 0.021 Uiso 1 1 calc R
C5 C 0.86115(15) 0.11881(11) 0.51362(9) 0.0156(3) Uani 1 1 d .
C6 C 0.86930(15) 0.10149(11) 0.59657(9) 0.0183(3) Uani 1 1 d .
H6 H 0.7845 0.0773 0.6102 0.022 Uiso 1 1 calc R
C7 C 0.99803(16) 0.11883(11) 0.65913(9) 0.0195(3) Uani 1 1 d .
H7 H 1.0017 0.1056 0.7150 0.023 Uiso 1 1 calc R
C8 C 1.12213(16) 0.15572(11) 0.64003(9) 0.0192(3) Uani 1 1 d .
H8 H 1.2109 0.1685 0.6829 0.023 Uiso 1 1 calc R
C9 C 1.11611(15) 0.17373(11) 0.55848(9) 0.0177(3) Uani 1 1 d .
H9 H 1.2010 0.1994 0.5457 0.021 Uiso 1 1 calc R
C10 C 0.98649(15) 0.15467(10) 0.49449(8) 0.0151(3) Uani 1 1 d .
C11 C 1.14617(15) 0.28720(11) 0.35062(8) 0.0160(3) Uani 1 1 d .
C12 C 1.07104(15) 0.45269(11) 0.39942(8) 0.0169(3) Uani 1 1 d .
C13 C 1.22814(17) 0.44988(12) 0.29745(9) 0.0227(3) Uani 1 1 d .
H13A H 1.3268 0.4265 0.3068 0.034 Uiso 1 1 calc GR
H13B H 1.2311 0.5302 0.3136 0.034 Uiso 1 1 calc GR
H13C H 1.1773 0.4271 0.2369 0.034 Uiso 1 1 calc GR
C14 C 0.60758(16) 0.26117(11) 0.49500(9) 0.0209(3) Uani 1 1 d .
H14A H 0.5781 0.2834 0.4384 0.025 Uiso 1 1 calc R
H14B H 0.7087 0.2902 0.5219 0.025 Uiso 1 1 calc R
C15 C 0.51270(15) 0.31173(12) 0.55024(9) 0.0196(3) Uani 1 1 d .
C16 C 0.51605(16) 0.28284(14) 0.62930(10) 0.0261(3) Uani 1 1 d .
H16 H 0.5739 0.2261 0.6476 0.031 Uiso 1 1 calc R
C17 C 0.43544(18) 0.33651(16) 0.68135(10) 0.0342(4) Uani 1 1 d .
H17 H 0.4380 0.3159 0.7349 0.041 Uiso 1 1 calc R
C18 C 0.35132(18) 0.41979(15) 0.65581(11) 0.0345(4) Uani 1 1 d .
H18 H 0.2980 0.4574 0.6922 0.041 Uiso 1 1 calc R
C19 C 0.34514(17) 0.44797(13) 0.57737(11) 0.0295(4) Uani 1 1 d .
H19 H 0.2869 0.5047 0.5593 0.035 Uiso 1 1 calc R
C20 C 0.42435(15) 0.39312(12) 0.52477(9) 0.0213(3) Uani 1 1 d .
H20 H 0.4178 0.4118 0.4702 0.026 Uiso 1 1 calc R
C21 C 0.45811(16) 0.09302(13) 0.43035(10) 0.0241(3) Uani 1 1 d .
H21A H 0.4392 0.1155 0.3744 0.036 Uiso 1 1 calc GR
H21B H 0.3838 0.1190 0.4592 0.036 Uiso 1 1 calc GR
H21C H 0.4564 0.0126 0.4224 0.036 Uiso 1 1 calc GR
C22 C 0.59229(15) 0.22190(11) 0.10710(9) 0.0163(3) Uani 1 1 d .
H22 H 0.6721 0.1750 0.1275 0.020 Uiso 1 1 calc R
C23 C 0.50113(16) 0.23311(11) 0.17003(9) 0.0183(3) Uani 1 1 d .
H23 H 0.5409 0.2764 0.2253 0.022 Uiso 1 1 calc R
C24 C 0.36919(16) 0.18669(11) 0.15351(9) 0.0188(3) Uani 1 1 d .
H24 H 0.3212 0.1969 0.1982 0.023 Uiso 1 1 calc R
C25 C 0.28971(15) 0.11862(11) 0.06848(9) 0.0168(3) Uani 1 1 d .
H25 H 0.2819 0.0410 0.0774 0.020 Uiso 1 1 calc R
C26 C 0.37100(15) 0.11825(11) -0.00018(9) 0.0160(3) Uani 1 1 d .
C27 C 0.30262(16) 0.06675(11) -0.08410(9) 0.0188(3) Uani 1 1 d .
H27 H 0.2076 0.0333 -0.0964 0.023 Uiso 1 1 calc R
C28 C 0.37096(16) 0.06370(12) -0.14946(9) 0.0209(3) Uani 1 1 d .
H28 H 0.3229 0.0286 -0.2061 0.025 Uiso 1 1 calc R
C29 C 0.51003(16) 0.11212(12) -0.13193(9) 0.0213(3) Uani 1 1 d .
H29 H 0.5572 0.1106 -0.1766 0.026 Uiso 1 1 calc R
C30 C 0.57959(15) 0.16254(11) -0.04920(9) 0.0183(3) Uani 1 1 d .
H30 H 0.6750 0.1951 -0.0373 0.022 Uiso 1 1 calc R
C31 C 0.51080(15) 0.16613(11) 0.01731(8) 0.0155(3) Uani 1 1 d .
C32 C 0.78127(15) 0.37949(11) 0.16150(8) 0.0161(3) Uani 1 1 d .
C33 C 0.64630(16) 0.50968(11) 0.10493(9) 0.0188(3) Uani 1 1 d .
C34 C 0.88857(16) 0.57649(12) 0.20253(9) 0.0221(3) Uani 1 1 d .
H34A H 0.9237 0.5696 0.2627 0.033 Uiso 1 1 calc GR
H34B H 0.8515 0.6491 0.1994 0.033 Uiso 1 1 calc GR
H34C H 0.9679 0.5680 0.1746 0.033 Uiso 1 1 calc GR
C35 C 0.13581(15) 0.26576(11) 0.03072(9) 0.0188(3) Uani 1 1 d .
H35A H 0.2188 0.2888 0.0103 0.023 Uiso 1 1 calc R
H35B H 0.1448 0.3097 0.0885 0.023 Uiso 1 1 calc R
C36 C -0.00215(15) 0.28947(11) -0.02899(9) 0.0181(3) Uani 1 1 d .
C37 C -0.07660(16) 0.37956(12) -0.00565(9) 0.0202(3) Uani 1 1 d .
H37 H -0.0452 0.4223 0.0505 0.024 Uiso 1 1 calc R
C38 C -0.19603(16) 0.40818(13) -0.06292(10) 0.0251(3) Uani 1 1 d .
H38 H -0.2450 0.4706 -0.0461 0.030 Uiso 1 1 calc R
C39 C -0.24385(17) 0.34584(14) -0.14450(10) 0.0276(4) Uani 1 1 d .
H39 H -0.3248 0.3658 -0.1841 0.033 Uiso 1 1 calc R
C40 C -0.17277(17) 0.25415(14) -0.16789(10) 0.0269(4) Uani 1 1 d .
H40 H -0.2063 0.2103 -0.2235 0.032 Uiso 1 1 calc R
C41 C -0.05340(16) 0.22593(13) -0.11090(9) 0.0228(3) Uani 1 1 d .
H41 H -0.0058 0.1627 -0.1276 0.027 Uiso 1 1 calc R
C42 C 0.04277(16) 0.11704(12) 0.08525(9) 0.0221(3) Uani 1 1 d .
H42A H 0.0470 0.0383 0.0868 0.033 Uiso 1 1 calc GR
H42B H -0.0559 0.1319 0.0577 0.033 Uiso 1 1 calc GR
H42C H 0.0715 0.1595 0.1438 0.033 Uiso 1 1 calc GR

loop_
_atom_site_aniso_label
_atom_site_aniso_U_11
_atom_site_aniso_U_22
_atom_site_aniso_U_33
_atom_site_aniso_U_23
_atom_site_aniso_U_13
_atom_site_aniso_U_12
O1 0.0223(6) 0.0256(5) 0.0200(5) 0.0037(4) 0.0100(4) 0.0074(4)
O2 0.0315(6) 0.0165(5) 0.0201(5) 0.0024(4) 0.0103(4) 0.0007(4)
O3 0.0172(5) 0.0235(5) 0.0225(5) 0.0074(4) -0.0006(4) 0.0019(4)
O4 0.0289(6) 0.0167(5) 0.0252(5) 0.0042(4) -0.0041(4) 0.0014(4)
N1 0.0188(6) 0.0148(6) 0.0172(6) 0.0008(5) 0.0081(5) 0.0013(5)
N2 0.0209(7) 0.0150(6) 0.0169(6) 0.0002(5) 0.0092(5) 0.0016(5)
N3 0.0169(6) 0.0193(6) 0.0137(5) 0.0031(5) 0.0053(5) -0.0005(5)
N4 0.0138(6) 0.0179(6) 0.0236(6) 0.0052(5) 0.0033(5) -0.0007(5)
N5 0.0144(6) 0.0155(6) 0.0183(6) 0.0049(5) 0.0000(5) 0.0014(5)
N6 0.0160(6) 0.0168(6) 0.0190(6) 0.0045(5) -0.0032(5) 0.0018(5)
N7 0.0170(6) 0.0175(6) 0.0157(6) 0.0031(5) 0.0011(5) -0.0005(5)
N8 0.0154(6) 0.0178(6) 0.0188(6) 0.0039(5) 0.0061(5) -0.0003(5)
C1 0.0191(7) 0.0132(7) 0.0167(7) 0.0007(5) 0.0061(6) 0.0000(5)
C2 0.0249(8) 0.0178(7) 0.0129(6) 0.0015(5) 0.0024(6) 0.0012(6)
C3 0.0199(8) 0.0183(7) 0.0158(7) -0.0003(5) -0.0007(6) 0.0004(6)
C4 0.0169(7) 0.0154(7) 0.0188(7) 0.0024(5) 0.0031(6) -0.0010(5)
C5 0.0161(7) 0.0118(6) 0.0181(7) 0.0015(5) 0.0033(6) 0.0021(5)
C6 0.0179(8) 0.0181(7) 0.0198(7) 0.0036(6) 0.0063(6) 0.0002(6)
C7 0.0252(8) 0.0199(7) 0.0135(7) 0.0033(5) 0.0049(6) 0.0032(6)
C8 0.0172(7) 0.0192(7) 0.0180(7) 0.0015(6) 0.0001(6) 0.0024(6)
C9 0.0146(7) 0.0174(7) 0.0211(7) 0.0023(6) 0.0054(6) 0.0011(5)
C10 0.0179(7) 0.0114(6) 0.0159(7) 0.0013(5) 0.0047(5) 0.0032(5)
C11 0.0131(7) 0.0219(7) 0.0123(6) 0.0030(5) 0.0019(5) 0.0011(5)
C12 0.0165(7) 0.0195(7) 0.0131(6) 0.0016(5) 0.0019(5) -0.0003(5)
C13 0.0243(8) 0.0271(8) 0.0201(7) 0.0064(6) 0.0106(6) -0.0009(6)
C14 0.0193(8) 0.0196(7) 0.0255(8) 0.0070(6) 0.0069(6) 0.0010(6)
C15 0.0139(7) 0.0227(7) 0.0191(7) 0.0008(6) 0.0013(6) -0.0040(6)
C16 0.0168(8) 0.0372(9) 0.0223(8) 0.0085(7) -0.0003(6) -0.0043(6)
C17 0.0231(9) 0.0564(11) 0.0187(8) -0.0002(7) 0.0043(6) -0.0161(8)
C18 0.0208(9) 0.0455(10) 0.0312(9) -0.0140(8) 0.0113(7) -0.0078(8)
C19 0.0181(8) 0.0276(8) 0.0373(9) -0.0056(7) 0.0054(7) -0.0009(6)
C20 0.0164(8) 0.0225(7) 0.0219(7) -0.0001(6) 0.0022(6) -0.0022(6)
C21 0.0146(8) 0.0266(8) 0.0293(8) 0.0072(6) 0.0012(6) -0.0026(6)
C22 0.0153(7) 0.0153(7) 0.0181(7) 0.0050(5) 0.0027(6) 0.0010(5)
C23 0.0226(8) 0.0195(7) 0.0120(6) 0.0032(5) 0.0024(6) 0.0015(6)
C24 0.0208(8) 0.0217(7) 0.0156(7) 0.0056(6) 0.0063(6) 0.0044(6)
C25 0.0153(7) 0.0171(7) 0.0191(7) 0.0050(5) 0.0053(6) 0.0009(5)
C26 0.0184(8) 0.0128(6) 0.0174(7) 0.0032(5) 0.0055(6) 0.0027(5)
C27 0.0169(8) 0.0172(7) 0.0211(7) 0.0014(6) 0.0042(6) 0.0001(6)
C28 0.0246(8) 0.0202(7) 0.0161(7) -0.0005(6) 0.0044(6) 0.0023(6)
C29 0.0258(8) 0.0226(7) 0.0183(7) 0.0041(6) 0.0106(6) 0.0042(6)
C30 0.0153(7) 0.0189(7) 0.0222(7) 0.0053(6) 0.0065(6) 0.0027(6)
C31 0.0179(7) 0.0129(6) 0.0166(7) 0.0042(5) 0.0047(6) 0.0035(5)
C32 0.0149(7) 0.0192(7) 0.0146(6) 0.0038(5) 0.0044(6) 0.0008(6)
C33 0.0210(8) 0.0183(7) 0.0157(7) 0.0024(5) 0.0023(6) 0.0008(6)
C34 0.0202(8) 0.0221(7) 0.0208(7) 0.0023(6) 0.0012(6) -0.0054(6)
C35 0.0186(8) 0.0164(7) 0.0203(7) 0.0017(6) 0.0047(6) -0.0004(6)
C36 0.0161(7) 0.0211(7) 0.0186(7) 0.0057(6) 0.0065(6) -0.0020(6)
C37 0.0189(8) 0.0211(7) 0.0216(7) 0.0051(6) 0.0066(6) -0.0007(6)
C38 0.0193(8) 0.0261(8) 0.0345(9) 0.0120(7) 0.0107(7) 0.0027(6)
C39 0.0156(8) 0.0416(9) 0.0275(8) 0.0168(7) 0.0020(6) -0.0019(7)
C40 0.0217(8) 0.0397(9) 0.0182(7) 0.0054(7) 0.0035(6) -0.0049(7)
C41 0.0212(8) 0.0269(8) 0.0208(7) 0.0030(6) 0.0074(6) -0.0004(6)
C42 0.0180(8) 0.0268(8) 0.0226(7) 0.0048(6) 0.0073(6) -0.0022(6)

loop_
_atom_type_symbol
_atom_type_description
_atom_type_scat_dispersion_real
_atom_type_scat_dispersion_imag
_atom_type_scat_source
C C 0.0181 0.0091 'International Tables Vol C Tables 4.2.6.8 and 6.1.1.4'
H H 0.0000 0.0000 'International Tables Vol C Tables 4.2.6.8 and 6.1.1.4'
N N 0.0311 0.0180 'International Tables Vol C Tables 4.2.6.8 and 6.1.1.4'
O O 0.0492 0.0322 'International Tables Vol C Tables 4.2.6.8 and 6.1.1.4'

loop_
_geom_angle_atom_site_label_1
_geom_angle_atom_site_label_2
_geom_angle_atom_site_label_3
_geom_angle
N2 N1 C1 118.21(11)
C11 N1 N2 108.07(11)
C11 N1 C1 122.53(11)
N1 N2 H2 117.2(11)
C12 N2 N1 107.61(11)
C12 N2 H2 118.4(11)
C11 N3 C13 123.85(11)
C12 N3 C11 110.73(11)
C12 N3 C13 125.28(12)
C14 N4 C4 111.78(10)
C14 N4 C21 111.12(11)
C21 N4 C4 111.60(11)
N6 N5 C22 118.24(11)
C32 N5 N6 108.59(11)
C32 N5 C22 124.09(11)
N5 N6 H6A 116.6(11)
C33 N6 N5 107.32(11)
C33 N6 H6A 119.6(11)
C32 N7 C34 125.13(12)
C33 N7 C32 110.65(11)
C33 N7 C34 124.01(12)
C35 N8 C25 112.27(11)
C35 N8 C42 111.36(11)
C42 N8 C25 112.81(11)
N1 C1 H1 107.0
N1 C1 C2 111.45(11)
N1 C1 C10 110.18(11)
C2 C1 H1 107.0
C2 C1 C10 113.86(11)
C10 C1 H1 107.0
C1 C2 H2A 118.4
C3 C2 C1 123.14(13)
C3 C2 H2A 118.4
C2 C3 H3 117.5
C2 C3 C4 124.96(13)
C4 C3 H3 117.5
N4 C4 C3 113.42(12)
N4 C4 H4 106.6
N4 C4 C5 110.48(11)
C3 C4 H4 106.6
C3 C4 C5 112.56(11)
C5 C4 H4 106.6
C6 C5 C4 118.88(12)
C10 C5 C4 122.40(12)
C10 C5 C6 118.70(13)
C5 C6 H6 119.3
C7 C6 C5 121.40(13)
C7 C6 H6 119.3
C6 C7 H7 120.2
C6 C7 C8 119.68(13)
C8 C7 H7 120.2
C7 C8 H8 120.1
C9 C8 C7 119.77(13)
C9 C8 H8 120.1
C8 C9 H9 119.6
C8 C9 C10 120.81(13)
C10 C9 H9 119.6
C5 C10 C1 121.63(12)
C5 C10 C9 119.64(12)
C9 C10 C1 118.71(12)
O1 C11 N1 127.44(13)
O1 C11 N3 127.09(12)
N1 C11 N3 105.45(11)
O2 C12 N2 126.83(13)
O2 C12 N3 126.46(12)
N2 C12 N3 106.71(12)
N3 C13 H13A 109.5
N3 C13 H13B 109.5
N3 C13 H13C 109.5
H13A C13 H13B 109.5
H13A C13 H13C 109.5
H13B C13 H13C 109.5
N4 C14 H14A 109.0
N4 C14 H14B 109.0
N4 C14 C15 112.72(11)
H14A C14 H14B 107.8
C15 C14 H14A 109.0
C15 C14 H14B 109.0
C16 C15 C14 121.84(14)
C20 C15 C14 119.91(13)
C20 C15 C16 118.17(14)
C15 C16 H16 119.8
C17 C16 C15 120.44(16)
C17 C16 H16 119.8
C16 C17 H17 119.8
C18 C17 C16 120.42(15)
C18 C17 H17 119.8
C17 C18 H18 120.1
C19 C18 C17 119.77(15)
C19 C18 H18 120.1
C18 C19 H19 120.1
C18 C19 C20 119.75(16)
C20 C19 H19 120.1
C15 C20 C19 121.39(15)
C15 C20 H20 119.3
C19 C20 H20 119.3
N4 C21 H21A 109.5
N4 C21 H21B 109.5
N4 C21 H21C 109.5
H21A C21 H21B 109.5
H21A C21 H21C 109.5
H21B C21 H21C 109.5
N5 C22 H22 107.4
N5 C22 C23 111.62(11)
N5 C22 C31 109.35(11)
C23 C22 H22 107.4
C23 C22 C31 113.39(11)
C31 C22 H22 107.4
C22 C23 H23 117.9
C24 C23 C22 124.17(13)
C24 C23 H23 117.9
C23 C24 H24 117.8
C23 C24 C25 124.31(13)
C25 C24 H24 117.8
N8 C25 C24 113.97(11)
N8 C25 H25 106.7
N8 C25 C26 109.59(11)
C24 C25 H25 106.7
C24 C25 C26 112.82(11)
C26 C25 H25 106.7
C27 C26 C25 118.39(12)
C31 C26 C25 122.66(12)
C31 C26 C27 118.94(12)
C26 C27 H27 119.4
C28 C27 C26 121.13(13)
C28 C27 H27 119.4
C27 C28 H28 120.1
C27 C28 C29 119.80(13)
C29 C28 H28 120.1
C28 C29 H29 120.1
C30 C29 C28 119.80(13)
C30 C29 H29 120.1
C29 C30 H30 119.7
C29 C30 C31 120.69(13)
C31 C30 H30 119.7
C26 C31 C22 121.77(12)
C26 C31 C30 119.64(13)
C30 C31 C22 118.59(12)
O3 C32 N5 128.04(13)
O3 C32 N7 126.67(13)
N5 C32 N7 105.29(11)
O4 C33 N6 127.22(13)
O4 C33 N7 126.01(13)
N6 C33 N7 106.76(12)
N7 C34 H34A 109.5
N7 C34 H34B 109.5
N7 C34 H34C 109.5
H34A C34 H34B 109.5
H34A C34 H34C 109.5
H34B C34 H34C 109.5
N8 C35 H35A 109.1
N8 C35 H35B 109.1
N8 C35 C36 112.33(11)
H35A C35 H35B 107.9
C36 C35 H35A 109.1
C36 C35 H35B 109.1
C37 C36 C35 120.52(13)
C37 C36 C41 118.26(14)
C41 C36 C35 121.09(13)
C36 C37 H37 119.5
C38 C37 C36 121.08(14)
C38 C37 H37 119.5
C37 C38 H38 120.0
C39 C38 C37 120.04(15)
C39 C38 H38 120.0
C38 C39 H39 120.3
C38 C39 C40 119.47(15)
C40 C39 H39 120.3
C39 C40 H40 119.8
C41 C40 C39 120.45(14)
C41 C40 H40 119.8
C36 C41 H41 119.7
C40 C41 C36 120.66(15)
C40 C41 H41 119.7
N8 C42 H42A 109.5
N8 C42 H42B 109.5
N8 C42 H42C 109.5
H42A C42 H42B 109.5
H42A C42 H42C 109.5
H42B C42 H42C 109.5

loop_
_geom_bond_atom_site_label_1
_geom_bond_atom_site_label_2
_geom_bond_distance
O1 C11 1.2157(17)
O2 C12 1.2317(17)
O3 C32 1.2158(17)
O4 C33 1.2301(17)
N1 N2 1.4131(16)
N1 C1 1.4668(17)
N1 C11 1.3706(17)
N2 H2 0.900(18)
N2 C12 1.3634(18)
N3 C11 1.3867(18)
N3 C12 1.3701(18)
N3 C13 1.4552(17)
N4 C4 1.4790(18)
N4 C14 1.4638(18)
N4 C21 1.4641(18)
N5 N6 1.4126(16)
N5 C22 1.4710(17)
N5 C32 1.3682(18)
N6 H6A 0.901(18)
N6 C33 1.3649(18)
N7 C32 1.3919(18)
N7 C33 1.3711(19)
N7 C34 1.4593(17)
N8 C25 1.4762(18)
N8 C35 1.4628(17)
N8 C42 1.4673(17)
C1 H1 1.0000
C1 C2 1.497(2)
C1 C10 1.5173(18)
C2 H2A 0.9500
C2 C3 1.324(2)
C3 H3 0.9500
C3 C4 1.5057(19)
C4 H4 1.0000
C4 C5 1.5191(19)
C5 C6 1.3967(19)
C5 C10 1.3957(19)
C6 H6 0.9500
C6 C7 1.381(2)
C7 H7 0.9500
C7 C8 1.389(2)
C8 H8 0.9500
C8 C9 1.381(2)
C9 H9 0.9500
C9 C10 1.399(2)
C13 H13A 0.9800
C13 H13B 0.9800
C13 H13C 0.9800
C14 H14A 0.9900
C14 H14B 0.9900
C14 C15 1.511(2)
C15 C16 1.396(2)
C15 C20 1.386(2)
C16 H16 0.9500
C16 C17 1.387(2)
C17 H17 0.9500
C17 C18 1.383(3)
C18 H18 0.9500
C18 C19 1.378(2)
C19 H19 0.9500
C19 C20 1.389(2)
C20 H20 0.9500
C21 H21A 0.9800
C21 H21B 0.9800
C21 H21C 0.9800
C22 H22 1.0000
C22 C23 1.5007(19)
C22 C31 1.5183(19)
C23 H23 0.9500
C23 C24 1.320(2)
C24 H24 0.9500
C24 C25 1.5058(19)
C25 H25 1.0000
C25 C26 1.5194(18)
C26 C27 1.3991(19)
C26 C31 1.393(2)
C27 H27 0.9500
C27 C28 1.384(2)
C28 H28 0.9500
C28 C29 1.389(2)
C29 H29 0.9500
C29 C30 1.383(2)
C30 H30 0.9500
C30 C31 1.4027(19)
C34 H34A 0.9800
C34 H34B 0.9800
C34 H34C 0.9800
C35 H35A 0.9900
C35 H35B 0.9900
C35 C36 1.509(2)
C36 C37 1.388(2)
C36 C41 1.397(2)
C37 H37 0.9500
C37 C38 1.387(2)
C38 H38 0.9500
C38 C39 1.384(2)
C39 H39 0.9500
C39 C40 1.385(2)
C40 H40 0.9500
C40 C41 1.383(2)
C41 H41 0.9500
C42 H42A 0.9800
C42 H42B 0.9800
C42 H42C 0.9800

loop_
_geom_hbond_atom_site_label_D
_geom_hbond_atom_site_label_H
_geom_hbond_atom_site_label_A
_geom_hbond_distance_DH
_geom_hbond_distance_HA
_geom_hbond_distance_DA
_geom_hbond_angle_DHA
_geom_hbond_site_symmetry_A
N2 H2 O2 0.900(18) 1.904(18) 2.7907(15) 167.9(16) 2_766
N6 H6A O4 0.901(18) 1.896(19) 2.7771(16) 165.4(16) 2_665

loop_
_geom_torsion_atom_site_label_1
_geom_torsion_atom_site_label_2
_geom_torsion_atom_site_label_3
_geom_torsion_atom_site_label_4
_geom_torsion
N1 N2 C12 O2 -171.07(13)
N1 N2 C12 N3 8.58(14)
N1 C1 C2 C3 -136.57(14)
N1 C1 C10 C5 136.27(13)
N1 C1 C10 C9 -45.35(16)
N2 N1 C1 C2 54.80(15)
N2 N1 C1 C10 -72.60(15)
N2 N1 C11 O1 -170.59(14)
N2 N1 C11 N3 10.86(14)
N4 C4 C5 C6 45.60(16)
N4 C4 C5 C10 -136.31(13)
N4 C14 C15 C16 49.86(18)
N4 C14 C15 C20 -133.39(14)
N5 N6 C33 O4 170.24(14)
N5 N6 C33 N7 -10.19(14)
N5 C22 C23 C24 132.83(14)
N5 C22 C31 C26 -133.11(13)
N5 C22 C31 C30 47.34(16)
N6 N5 C22 C23 -61.95(15)
N6 N5 C22 C31 64.33(15)
N6 N5 C32 O3 171.43(13)
N6 N5 C32 N7 -9.20(14)
N8 C25 C26 C27 -45.84(16)
N8 C25 C26 C31 134.76(13)
N8 C35 C36 C37 135.55(13)
N8 C35 C36 C41 -48.50(17)
C1 N1 N2 C12 -157.16(11)
C1 N1 C11 O1 -27.7(2)
C1 N1 C11 N3 153.80(12)
C1 C2 C3 C4 2.1(2)
C2 C1 C10 C5 10.22(18)
C2 C1 C10 C9 -171.39(12)
C2 C3 C4 N4 134.18(14)
C2 C3 C4 C5 7.8(2)
C3 C4 C5 C6 173.53(12)
C3 C4 C5 C10 -8.38(18)
C4 N4 C14 C15 -166.32(12)
C4 C5 C6 C7 178.00(12)
C4 C5 C10 C1 -0.55(19)
C4 C5 C10 C9 -178.92(12)
C5 C6 C7 C8 0.9(2)
C6 C5 C10 C1 177.54(12)
C6 C5 C10 C9 -0.83(19)
C6 C7 C8 C9 -0.6(2)
C7 C8 C9 C10 -0.4(2)
C8 C9 C10 C1 -177.32(12)
C8 C9 C10 C5 1.1(2)
C10 C1 C2 C3 -11.20(19)
C10 C5 C6 C7 -0.2(2)
C11 N1 N2 C12 -12.37(15)
C11 N1 C1 C2 -84.64(15)
C11 N1 C1 C10 147.96(12)
C11 N3 C12 O2 177.77(13)
C11 N3 C12 N2 -1.88(15)
C12 N3 C11 O1 175.72(14)
C12 N3 C11 N1 -5.73(15)
C13 N3 C11 O1 -0.1(2)
C13 N3 C11 N1 178.43(12)
C13 N3 C12 O2 -6.5(2)
C13 N3 C12 N2 173.89(12)
C14 N4 C4 C3 -56.09(15)
C14 N4 C4 C5 71.36(14)
C14 C15 C16 C17 175.27(14)
C14 C15 C20 C19 -174.41(13)
C15 C16 C17 C18 -0.4(2)
C16 C15 C20 C19 2.5(2)
C16 C17 C18 C19 1.4(2)
C17 C18 C19 C20 -0.5(2)
C18 C19 C20 C15 -1.5(2)
C20 C15 C16 C17 -1.5(2)
C21 N4 C4 C3 69.04(14)
C21 N4 C4 C5 -163.50(11)
C21 N4 C14 C15 68.28(15)
C22 N5 N6 C33 160.77(11)
C22 N5 C32 O3 25.3(2)
C22 N5 C32 N7 -155.35(12)
C22 C23 C24 C25 -1.8(2)
C23 C22 C31 C26 -7.84(18)
C23 C22 C31 C30 172.60(12)
C23 C24 C25 N8 -131.83(14)
C23 C24 C25 C26 -6.0(2)
C24 C25 C26 C27 -173.97(12)
C24 C25 C26 C31 6.63(19)
C25 N8 C35 C36 159.92(11)
C25 C26 C27 C28 179.97(13)
C25 C26 C31 C22 0.3(2)
C25 C26 C31 C30 179.86(12)
C26 C27 C28 C29 0.2(2)
C27 C26 C31 C22 -179.09(12)
C27 C26 C31 C30 0.5(2)
C27 C28 C29 C30 0.3(2)
C28 C29 C30 C31 -0.5(2)
C29 C30 C31 C22 179.64(13)
C29 C30 C31 C26 0.1(2)
C31 C22 C23 C24 8.8(2)
C31 C26 C27 C28 -0.6(2)
C32 N5 N6 C33 12.35(14)
C32 N5 C22 C23 81.22(16)
C32 N5 C22 C31 -152.50(12)
C32 N7 C33 O4 -175.75(14)
C32 N7 C33 N6 4.67(15)
C33 N7 C32 O3 -177.69(13)
C33 N7 C32 N5 2.93(15)
C34 N7 C32 O3 7.3(2)
C34 N7 C32 N5 -172.06(12)
C34 N7 C33 O4 -0.7(2)
C34 N7 C33 N6 179.73(12)
C35 N8 C25 C24 55.41(15)
C35 N8 C25 C26 -72.09(14)
C35 C36 C37 C38 173.97(13)
C35 C36 C41 C40 -174.22(13)
C36 C37 C38 C39 0.8(2)
C37 C36 C41 C40 1.8(2)
C37 C38 C39 C40 0.9(2)
C38 C39 C40 C41 -1.1(2)
C39 C40 C41 C36 -0.2(2)
C41 C36 C37 C38 -2.1(2)
C42 N8 C25 C24 -71.40(14)
C42 N8 C25 C26 161.11(11)
C42 N8 C35 C36 -72.50(14)
